data_4102363
loop_
_publ_author_name
'James D. Crowley'
'Stephen M. Goldup'
'Nicholas D. Gowans'
'David A. Leigh'
'Vicki E. Ronaldson'
'Alexandra M. Z. Slawin'

_publ_section_title
;
 An Unusual Nickel-Copper-Mediated Alkyne Homocoupling Reaction for the
 Active-Template Synthesis of [2]Rotaxanes
;
_journal_name_full 'Journal of the American Chemical Society'
_journal_page_first 6243
_journal_page_last 6248
_journal_paper_doi 10.1021/ja101121j
_journal_volume 132
_journal_year 2010
_chemical_formula_moiety 'C36 H42 Cl2 N2 Ni O4'
_chemical_formula_sum 'C36 H42 Cl2 N2 Ni O4'
_chemical_formula_weight 696.33
_chemical_name_systematic
; 
 ? 
;
_space_group_IT_number 2
_symmetry_cell_setting triclinic
_symmetry_space_group_name_Hall '-P 1'
_symmetry_space_group_name_H-M 'P -1'
_atom_sites_solution_hydrogens geom
_atom_sites_solution_primary direct
_atom_sites_solution_secondary difmap
_audit_creation_method SHELXL-97
_cell_angle_alpha 86.321(3)
_cell_angle_beta 83.111(3)
_cell_angle_gamma 72.125(3)
_cell_formula_units_Z 2
_cell_length_a 7.5884(5)
_cell_length_b 11.4643(8)
_cell_length_c 20.3343(13)
_cell_measurement_reflns_used 7328
_cell_measurement_temperature 93(2)
_cell_measurement_theta_max 27.80
_cell_measurement_theta_min 2.05
_cell_volume 1670.75(19)
_computing_cell_refinement 'CrystalClear (Rigaku Corp., 2004)'
_computing_data_collection 'CrystalClear (Rigaku Corp., 2004)'
_computing_data_reduction 'CrystalClear (Rigaku Corp., 2004)'
_computing_molecular_graphics 'Bruker SHELXTL'
_computing_publication_material 'Bruker SHELXTL'
_computing_structure_refinement 'SHELXL-97 (Sheldrick, 1997)'
_computing_structure_solution 'SHELXS-97 (Sheldrick, 1990)'
_diffrn_ambient_temperature 93(2)
_diffrn_measured_fraction_theta_full 0.984
_diffrn_measured_fraction_theta_max 0.981
_diffrn_measurement_device_type CCD
_diffrn_measurement_method '\w scans'
_diffrn_radiation_monochromator confocal
_diffrn_radiation_source 'rotating anode'
_diffrn_radiation_type MoK\a
_diffrn_radiation_wavelength 0.71073
_diffrn_reflns_av_R_equivalents 0.0561
_diffrn_reflns_av_sigmaI/netI 0.0389
_diffrn_reflns_limit_h_max 9
_diffrn_reflns_limit_h_min -9
_diffrn_reflns_limit_k_max 12
_diffrn_reflns_limit_k_min -13
_diffrn_reflns_limit_l_max 24
_diffrn_reflns_limit_l_min -24
_diffrn_reflns_number 16125
_diffrn_reflns_theta_full 25.00
_diffrn_reflns_theta_max 25.34
_diffrn_reflns_theta_min 3.60
_exptl_absorpt_coefficient_mu 0.782
_exptl_absorpt_correction_T_max 1.0000
_exptl_absorpt_correction_T_min 0.9259
_exptl_absorpt_correction_type multi-scan
_exptl_absorpt_process_details 'Jacobson, R. (1998) Private communication'
_exptl_crystal_colour green
_exptl_crystal_density_diffrn 1.384
_exptl_crystal_density_method 'not measured'
_exptl_crystal_description prism
_exptl_crystal_F_000 732
_exptl_crystal_size_max 0.100
_exptl_crystal_size_mid 0.100
_exptl_crystal_size_min 0.080
_refine_diff_density_max 0.305
_refine_diff_density_min -0.371
_refine_diff_density_rms 0.061
_refine_ls_extinction_method none
_refine_ls_goodness_of_fit_ref 1.139
_refine_ls_hydrogen_treatment constr
_refine_ls_matrix_type full
_refine_ls_number_parameters 407
_refine_ls_number_reflns 5989
_refine_ls_number_restraints 0
_refine_ls_restrained_S_all 1.139
_refine_ls_R_factor_all 0.0442
_refine_ls_R_factor_gt 0.0415
_refine_ls_shift/su_max 0.001
_refine_ls_shift/su_mean 0.000
_refine_ls_structure_factor_coef Fsqd
_refine_ls_weighting_details 'calc w=1/[\s^2^(Fo^2^)+(0.0408P)^2^+1.5258P] where P=(Fo^2^+2Fc^2^)/3'
_refine_ls_weighting_scheme calc
_refine_ls_wR_factor_gt 0.0999
_refine_ls_wR_factor_ref 0.1015
_reflns_number_gt 5722
_reflns_number_total 5989
_reflns_threshold_expression >2sigma(I)
_cod_data_source_file ja101121j_si_001.cif
_cod_data_source_block dled156
_cod_database_code 4102363

loop_
_symmetry_equiv_pos_as_xyz
'x, y, z'
'-x, -y, -z'

loop_
_atom_site_label
_atom_site_type_symbol
_atom_site_fract_x
_atom_site_fract_y
_atom_site_fract_z
_atom_site_U_iso_or_equiv
_atom_site_adp_type
_atom_site_occupancy
_atom_site_symmetry_multiplicity
_atom_site_calc_flag
_atom_site_refinement_flags
Ni1 Ni 0.66686(4) 0.21500(2) 0.872643(13) 0.01602(10) Uani 1 1 d .
Cl1 Cl 0.46324(7) 0.13193(5) 0.82874(3) 0.01906(13) Uani 1 1 d .
Cl2 Cl 0.86347(8) 0.33126(5) 0.88340(3) 0.02138(14) Uani 1 1 d .
C1 C 0.4607(3) 0.4865(2) 0.81740(12) 0.0208(5) Uani 1 1 d .
H1A H 0.5468 0.4451 0.7796 0.025 Uiso 1 1 calc R
H1B H 0.5166 0.5435 0.8355 0.025 Uiso 1 1 calc R
O2 O 0.4408(2) 0.39557(14) 0.86801(8) 0.0196(3) Uani 1 1 d .
C3 C 0.3648(3) 0.4437(2) 0.93151(12) 0.0232(5) Uani 1 1 d .
H3A H 0.2286 0.4820 0.9321 0.028 Uiso 1 1 calc R
H3B H 0.4206 0.5074 0.9413 0.028 Uiso 1 1 calc R
C4 C 0.4051(3) 0.3409(2) 0.98376(11) 0.0192(5) Uani 1 1 d .
N5 N 0.5342(3) 0.23700(17) 0.96467(9) 0.0174(4) Uani 1 1 d .
C6 C 0.5866(3) 0.1405(2) 1.00790(11) 0.0167(4) Uani 1 1 d .
C7 C 0.5069(3) 0.1474(2) 1.07353(11) 0.0203(5) Uani 1 1 d .
H7A H 0.5431 0.0797 1.1037 0.024 Uiso 1 1 calc R
C8 C 0.3733(3) 0.2557(2) 1.09382(12) 0.0240(5) Uani 1 1 d .
H8A H 0.3179 0.2627 1.1384 0.029 Uiso 1 1 calc R
C9 C 0.3202(3) 0.3542(2) 1.04903(12) 0.0229(5) Uani 1 1 d .
H9A H 0.2288 0.4285 1.0625 0.027 Uiso 1 1 calc R
N10 N 0.8087(3) 0.05649(17) 0.91700(9) 0.0172(4) Uani 1 1 d .
C11 C 0.7372(3) 0.0341(2) 0.97904(11) 0.0179(5) Uani 1 1 d .
C12 C 0.8069(3) -0.0789(2) 1.01187(12) 0.0201(5) Uani 1 1 d .
H12A H 0.7580 -0.0935 1.0558 0.024 Uiso 1 1 calc R
C13 C 0.9494(3) -0.1690(2) 0.97865(12) 0.0220(5) Uani 1 1 d .
H13A H 0.9966 -0.2473 0.9994 0.026 Uiso 1 1 calc R
C14 C 1.0236(3) -0.1453(2) 0.91498(12) 0.0210(5) Uani 1 1 d .
H14A H 1.1208 -0.2066 0.8917 0.025 Uiso 1 1 calc R
C15 C 0.9511(3) -0.0285(2) 0.88622(11) 0.0188(5) Uani 1 1 d .
C16 C 1.0388(3) 0.0128(2) 0.82239(11) 0.0202(5) Uani 1 1 d .
H16A H 1.1394 0.0457 0.8317 0.024 Uiso 1 1 calc R
H16B H 1.0945 -0.0579 0.7932 0.024 Uiso 1 1 calc R
O17 O 0.9023(2) 0.10546(15) 0.78975(8) 0.0201(3) Uani 1 1 d .
C18 C 0.9939(3) 0.1633(2) 0.73695(12) 0.0253(5) Uani 1 1 d .
H18A H 1.0671 0.1013 0.7044 0.030 Uiso 1 1 calc R
H18B H 1.0806 0.1987 0.7553 0.030 Uiso 1 1 calc R
C19 C 0.8525(3) 0.2625(2) 0.70305(11) 0.0219(5) Uani 1 1 d .
C20 C 0.6855(3) 0.2489(2) 0.68796(12) 0.0231(5) Uani 1 1 d .
H20A H 0.6559 0.1757 0.7015 0.028 Uiso 1 1 calc R
C21 C 0.5606(3) 0.3409(2) 0.65328(12) 0.0243(5) Uani 1 1 d .
H21A H 0.4472 0.3303 0.6435 0.029 Uiso 1 1 calc R
C22 C 0.6045(3) 0.4482(2) 0.63320(12) 0.0228(5) Uani 1 1 d .
C23 C 0.7685(3) 0.4648(2) 0.64959(12) 0.0239(5) Uani 1 1 d .
H23A H 0.7962 0.5392 0.6374 0.029 Uiso 1 1 calc R
C24 C 0.8907(3) 0.3724(2) 0.68373(12) 0.0230(5) Uani 1 1 d .
H24A H 1.0028 0.3839 0.6942 0.028 Uiso 1 1 calc R
O25 O 0.4965(2) 0.54397(16) 0.59786(9) 0.0275(4) Uani 1 1 d .
C26 C 0.3205(3) 0.5383(2) 0.58088(12) 0.0253(5) Uani 1 1 d .
H26A H 0.2358 0.5346 0.6214 0.030 Uiso 1 1 calc R
H26B H 0.3385 0.4648 0.5547 0.030 Uiso 1 1 calc R
C27 C 0.2405(3) 0.6540(2) 0.54030(12) 0.0252(5) Uani 1 1 d .
H27A H 0.3294 0.6568 0.5008 0.030 Uiso 1 1 calc R
H27B H 0.2270 0.7260 0.5671 0.030 Uiso 1 1 calc R
C28 C 0.0526(3) 0.6634(2) 0.51769(13) 0.0259(5) Uani 1 1 d .
H28A H -0.0378 0.6629 0.5570 0.031 Uiso 1 1 calc R
H28B H 0.0649 0.5912 0.4913 0.031 Uiso 1 1 calc R
C29 C -0.0212(3) 0.7808(2) 0.47570(12) 0.0249(5) Uani 1 1 d .
H29A H -0.0237 0.8520 0.5013 0.030 Uiso 1 1 calc R
H29B H 0.0671 0.7783 0.4354 0.030 Uiso 1 1 calc R
C30 C -0.2160(4) 0.8012(3) 0.45447(13) 0.0282(5) Uani 1 1 d .
H30A H -0.2089 0.7376 0.4227 0.034 Uiso 1 1 calc R
H30B H -0.2551 0.8819 0.4310 0.034 Uiso 1 1 calc R
C31 C -0.3663(3) 0.7971(2) 0.51231(12) 0.0251(5) Uani 1 1 d .
H31A H -0.4898 0.8229 0.4953 0.030 Uiso 1 1 calc R
H31B H -0.3427 0.7115 0.5295 0.030 Uiso 1 1 calc R
C32 C -0.3712(4) 0.8787(2) 0.56914(12) 0.0255(5) Uani 1 1 d .
H32A H -0.4115 0.9654 0.5533 0.031 Uiso 1 1 calc R
H32B H -0.2434 0.8607 0.5819 0.031 Uiso 1 1 calc R
C33 C -0.5005(3) 0.8630(2) 0.63054(12) 0.0238(5) Uani 1 1 d .
H33A H -0.4755 0.7745 0.6416 0.029 Uiso 1 1 calc R
H33B H -0.6311 0.8957 0.6201 0.029 Uiso 1 1 calc R
C34 C -0.4779(3) 0.9282(2) 0.69147(13) 0.0266(5) Uani 1 1 d .
H34A H -0.5124 1.0175 0.6815 0.032 Uiso 1 1 calc R
H34B H -0.5657 0.9142 0.7290 0.032 Uiso 1 1 calc R
C35 C -0.2819(3) 0.8857(2) 0.71260(13) 0.0246(5) Uani 1 1 d .
H35A H -0.1922 0.9021 0.6764 0.029 Uiso 1 1 calc R
H35B H -0.2764 0.9300 0.7522 0.029 Uiso 1 1 calc R
O36 O -0.2370(2) 0.75597(15) 0.72762(9) 0.0244(4) Uani 1 1 d .
C37 C -0.0632(3) 0.6957(2) 0.74656(11) 0.0210(5) Uani 1 1 d .
C38 C -0.0444(3) 0.5821(2) 0.77958(12) 0.0213(5) Uani 1 1 d .
H38A H -0.1483 0.5514 0.7869 0.026 Uiso 1 1 calc R
C39 C 0.1233(3) 0.5141(2) 0.80174(12) 0.0217(5) Uani 1 1 d .
H39A H 0.1344 0.4364 0.8231 0.026 Uiso 1 1 calc R
C40 C 0.2771(3) 0.5590(2) 0.79295(11) 0.0191(5) Uani 1 1 d .
C41 C 0.2595(3) 0.6704(2) 0.75837(11) 0.0212(5) Uani 1 1 d .
H41A H 0.3638 0.7005 0.7507 0.025 Uiso 1 1 calc R
C42 C 0.0914(3) 0.7386(2) 0.73473(12) 0.0225(5) Uani 1 1 d .
H42A H 0.0825 0.8137 0.7108 0.027 Uiso 1 1 calc R

loop_
_atom_site_aniso_label
_atom_site_aniso_U_11
_atom_site_aniso_U_22
_atom_site_aniso_U_33
_atom_site_aniso_U_23
_atom_site_aniso_U_13
_atom_site_aniso_U_12
Ni1 0.01702(16) 0.01724(16) 0.01472(16) 0.00075(11) -0.00099(11) -0.00701(12)
Cl1 0.0194(3) 0.0216(3) 0.0184(3) -0.0001(2) -0.0019(2) -0.0096(2)
Cl2 0.0215(3) 0.0216(3) 0.0239(3) 0.0038(2) -0.0044(2) -0.0107(2)
C1 0.0203(12) 0.0190(11) 0.0215(12) 0.0035(9) 0.0005(9) -0.0056(9)
O2 0.0219(8) 0.0184(8) 0.0175(8) 0.0019(6) -0.0006(6) -0.0058(7)
C3 0.0236(12) 0.0201(12) 0.0231(12) -0.0031(9) 0.0012(10) -0.0033(10)
C4 0.0186(11) 0.0202(11) 0.0203(12) -0.0026(9) -0.0007(9) -0.0082(9)
N5 0.0187(9) 0.0197(10) 0.0164(9) -0.0008(7) -0.0016(7) -0.0095(8)
C6 0.0173(11) 0.0208(11) 0.0161(11) -0.0013(9) -0.0031(8) -0.0108(9)
C7 0.0216(12) 0.0264(12) 0.0172(11) 0.0016(9) -0.0032(9) -0.0136(10)
C8 0.0246(13) 0.0325(13) 0.0179(12) -0.0017(10) 0.0018(9) -0.0147(11)
C9 0.0222(12) 0.0238(12) 0.0233(12) -0.0055(9) 0.0015(9) -0.0084(10)
N10 0.0178(9) 0.0191(9) 0.0167(9) 0.0000(7) -0.0025(7) -0.0087(8)
C11 0.0184(11) 0.0197(11) 0.0190(11) -0.0003(9) -0.0041(9) -0.0100(9)
C12 0.0212(12) 0.0231(12) 0.0195(11) 0.0011(9) -0.0061(9) -0.0106(10)
C13 0.0255(12) 0.0193(11) 0.0240(12) 0.0031(9) -0.0095(10) -0.0091(10)
C14 0.0167(11) 0.0212(12) 0.0254(12) -0.0015(9) -0.0047(9) -0.0051(9)
C15 0.0175(11) 0.0210(11) 0.0206(12) -0.0011(9) -0.0048(9) -0.0087(9)
C16 0.0172(11) 0.0204(11) 0.0212(12) -0.0004(9) -0.0004(9) -0.0039(9)
O17 0.0187(8) 0.0240(8) 0.0174(8) 0.0036(6) -0.0013(6) -0.0072(7)
C18 0.0230(12) 0.0327(13) 0.0200(12) 0.0050(10) 0.0026(10) -0.0112(11)
C19 0.0226(12) 0.0284(13) 0.0136(11) -0.0002(9) 0.0020(9) -0.0076(10)
C20 0.0257(13) 0.0249(12) 0.0187(12) 0.0033(9) 0.0008(9) -0.0094(10)
C21 0.0245(12) 0.0298(13) 0.0209(12) 0.0028(10) -0.0027(9) -0.0120(10)
C22 0.0252(12) 0.0246(12) 0.0174(12) 0.0025(9) -0.0023(9) -0.0064(10)
C23 0.0263(13) 0.0242(12) 0.0227(12) 0.0006(10) -0.0012(10) -0.0106(10)
C24 0.0236(12) 0.0278(13) 0.0192(12) -0.0019(9) -0.0010(9) -0.0101(10)
O25 0.0277(9) 0.0276(9) 0.0295(10) 0.0083(7) -0.0094(7) -0.0112(8)
C26 0.0241(13) 0.0290(13) 0.0232(13) 0.0035(10) -0.0042(10) -0.0088(10)
C27 0.0259(13) 0.0273(13) 0.0217(12) 0.0012(10) -0.0021(10) -0.0077(10)
C28 0.0239(13) 0.0273(13) 0.0266(13) 0.0026(10) -0.0025(10) -0.0085(10)
C29 0.0257(13) 0.0286(13) 0.0198(12) 0.0019(10) 0.0001(10) -0.0089(10)
C30 0.0261(13) 0.0339(14) 0.0230(13) 0.0018(10) -0.0020(10) -0.0075(11)
C31 0.0234(12) 0.0286(13) 0.0243(13) 0.0028(10) -0.0042(10) -0.0093(10)
C32 0.0247(13) 0.0258(13) 0.0259(13) 0.0021(10) -0.0009(10) -0.0086(10)
C33 0.0206(12) 0.0254(12) 0.0243(13) 0.0019(10) -0.0018(10) -0.0063(10)
C34 0.0226(12) 0.0238(12) 0.0304(14) -0.0001(10) -0.0021(10) -0.0030(10)
C35 0.0270(13) 0.0187(12) 0.0268(13) -0.0030(9) -0.0048(10) -0.0039(10)
O36 0.0220(9) 0.0219(9) 0.0289(9) 0.0021(7) -0.0059(7) -0.0053(7)
C37 0.0210(12) 0.0226(12) 0.0182(11) -0.0037(9) -0.0015(9) -0.0043(9)
C38 0.0199(12) 0.0220(12) 0.0229(12) 0.0001(9) 0.0001(9) -0.0088(9)
C39 0.0229(12) 0.0197(11) 0.0225(12) 0.0006(9) -0.0007(9) -0.0074(10)
C40 0.0197(11) 0.0203(11) 0.0161(11) -0.0028(9) 0.0014(9) -0.0052(9)
C41 0.0236(12) 0.0227(12) 0.0194(12) 0.0000(9) 0.0004(9) -0.0114(10)
C42 0.0267(13) 0.0201(12) 0.0211(12) 0.0019(9) -0.0025(9) -0.0083(10)

loop_
_atom_type_symbol
_atom_type_description
_atom_type_scat_dispersion_real
_atom_type_scat_dispersion_imag
_atom_type_scat_source
C C 0.0033 0.0016 'International Tables Vol C Tables 4.2.6.8 and 6.1.1.4'
H H 0.0000 0.0000 'International Tables Vol C Tables 4.2.6.8 and 6.1.1.4'
N N 0.0061 0.0033 'International Tables Vol C Tables 4.2.6.8 and 6.1.1.4'
O O 0.0106 0.0060 'International Tables Vol C Tables 4.2.6.8 and 6.1.1.4'
Cl Cl 0.1484 0.1585 'International Tables Vol C Tables 4.2.6.8 and 6.1.1.4'
Ni Ni 0.3393 1.1124 'International Tables Vol C Tables 4.2.6.8 and 6.1.1.4'

loop_
_geom_angle_atom_site_label_1
_geom_angle_atom_site_label_2
_geom_angle_atom_site_label_3
_geom_angle
N5 Ni1 N10 79.79(8)
N5 Ni1 O2 74.96(7)
N10 Ni1 O2 154.67(7)
N5 Ni1 Cl2 97.15(5)
N10 Ni1 Cl2 99.43(5)
O2 Ni1 Cl2 85.78(4)
N5 Ni1 Cl1 96.74(5)
N10 Ni1 Cl1 95.15(5)
O2 Ni1 Cl1 85.95(4)
Cl2 Ni1 Cl1 161.40(2)
N5 Ni1 O17 153.38(7)
N10 Ni1 O17 73.62(7)
O2 Ni1 O17 131.66(6)
Cl2 Ni1 O17 86.27(4)
Cl1 Ni1 O17 86.84(4)
O2 C1 C40 112.50(18)
O2 C1 H1A 109.1
C40 C1 H1A 109.1
O2 C1 H1B 109.1
C40 C1 H1B 109.1
H1A C1 H1B 107.8
C3 O2 C1 114.59(17)
C3 O2 Ni1 113.21(13)
C1 O2 Ni1 119.64(13)
O2 C3 C4 109.46(18)
O2 C3 H3A 109.8
C4 C3 H3A 109.8
O2 C3 H3B 109.8
C4 C3 H3B 109.8
H3A C3 H3B 108.2
N5 C4 C9 121.1(2)
N5 C4 C3 115.8(2)
C9 C4 C3 123.0(2)
C4 N5 C6 121.0(2)
C4 N5 Ni1 122.81(15)
C6 N5 Ni1 116.20(15)
N5 C6 C7 120.8(2)
N5 C6 C11 113.82(19)
C7 C6 C11 125.3(2)
C8 C7 C6 118.4(2)
C8 C7 H7A 120.8
C6 C7 H7A 120.8
C7 C8 C9 120.3(2)
C7 C8 H8A 119.8
C9 C8 H8A 119.8
C8 C9 C4 118.3(2)
C8 C9 H9A 120.8
C4 C9 H9A 120.8
C15 N10 C11 120.4(2)
C15 N10 Ni1 123.69(15)
C11 N10 Ni1 115.52(15)
N10 C11 C12 121.2(2)
N10 C11 C6 113.81(19)
C12 C11 C6 124.9(2)
C13 C12 C11 118.3(2)
C13 C12 H12A 120.9
C11 C12 H12A 120.9
C12 C13 C14 120.3(2)
C12 C13 H13A 119.8
C14 C13 H13A 119.8
C13 C14 C15 118.2(2)
C13 C14 H14A 120.9
C15 C14 H14A 120.9
N10 C15 C14 121.5(2)
N10 C15 C16 115.8(2)
C14 C15 C16 122.5(2)
O17 C16 C15 110.20(18)
O17 C16 H16A 109.6
C15 C16 H16A 109.6
O17 C16 H16B 109.6
C15 C16 H16B 109.6
H16A C16 H16B 108.1
C16 O17 C18 109.51(17)
C16 O17 Ni1 108.30(13)
C18 O17 Ni1 124.31(14)
O17 C18 C19 110.15(19)
O17 C18 H18A 109.6
C19 C18 H18A 109.6
O17 C18 H18B 109.6
C19 C18 H18B 109.6
H18A C18 H18B 108.1
C20 C19 C24 118.1(2)
C20 C19 C18 122.7(2)
C24 C19 C18 119.1(2)
C19 C20 C21 121.4(2)
C19 C20 H20A 119.3
C21 C20 H20A 119.3
C22 C21 C20 119.3(2)
C22 C21 H21A 120.4
C20 C21 H21A 120.4
O25 C22 C21 125.1(2)
O25 C22 C23 114.8(2)
C21 C22 C23 120.1(2)
C24 C23 C22 119.7(2)
C24 C23 H23A 120.1
C22 C23 H23A 120.1
C23 C24 C19 121.4(2)
C23 C24 H24A 119.3
C19 C24 H24A 119.3
C22 O25 C26 119.27(18)
O25 C26 C27 106.23(19)
O25 C26 H26A 110.5
C27 C26 H26A 110.5
O25 C26 H26B 110.5
C27 C26 H26B 110.5
H26A C26 H26B 108.7
C26 C27 C28 113.5(2)
C26 C27 H27A 108.9
C28 C27 H27A 108.9
C26 C27 H27B 108.9
C28 C27 H27B 108.9
H27A C27 H27B 107.7
C27 C28 C29 111.6(2)
C27 C28 H28A 109.3
C29 C28 H28A 109.3
C27 C28 H28B 109.3
C29 C28 H28B 109.3
H28A C28 H28B 108.0
C30 C29 C28 114.8(2)
C30 C29 H29A 108.6
C28 C29 H29A 108.6
C30 C29 H29B 108.6
C28 C29 H29B 108.6
H29A C29 H29B 107.5
C29 C30 C31 114.3(2)
C29 C30 H30A 108.7
C31 C30 H30A 108.7
C29 C30 H30B 108.7
C31 C30 H30B 108.7
H30A C30 H30B 107.6
C32 C31 C30 113.4(2)
C32 C31 H31A 108.9
C30 C31 H31A 108.9
C32 C31 H31B 108.9
C30 C31 H31B 108.9
H31A C31 H31B 107.7
C31 C32 C33 114.1(2)
C31 C32 H32A 108.7
C33 C32 H32A 108.7
C31 C32 H32B 108.7
C33 C32 H32B 108.7
H32A C32 H32B 107.6
C32 C33 C34 113.4(2)
C32 C33 H33A 108.9
C34 C33 H33A 108.9
C32 C33 H33B 108.9
C34 C33 H33B 108.9
H33A C33 H33B 107.7
C35 C34 C33 114.0(2)
C35 C34 H34A 108.8
C33 C34 H34A 108.8
C35 C34 H34B 108.8
C33 C34 H34B 108.8
H34A C34 H34B 107.7
O36 C35 C34 107.37(19)
O36 C35 H35A 110.2
C34 C35 H35A 110.2
O36 C35 H35B 110.2
C34 C35 H35B 110.2
H35A C35 H35B 108.5
C37 O36 C35 118.14(18)
O36 C37 C42 125.1(2)
O36 C37 C38 115.8(2)
C42 C37 C38 119.1(2)
C39 C38 C37 120.9(2)
C39 C38 H38A 119.6
C37 C38 H38A 119.6
C38 C39 C40 120.5(2)
C38 C39 H39A 119.7
C40 C39 H39A 119.7
C41 C40 C39 118.4(2)
C41 C40 C1 120.4(2)
C39 C40 C1 121.2(2)
C40 C41 C42 121.4(2)
C40 C41 H41A 119.3
C42 C41 H41A 119.3
C37 C42 C41 119.6(2)
C37 C42 H42A 120.2
C41 C42 H42A 120.2

loop_
_geom_bond_atom_site_label_1
_geom_bond_atom_site_label_2
_geom_bond_distance
Ni1 N5 2.0077(19)
Ni1 N10 2.0240(19)
Ni1 O2 2.2518(16)
Ni1 Cl2 2.3209(6)
Ni1 Cl1 2.3313(6)
Ni1 O17 2.4047(16)
C1 O2 1.446(3)
C1 C40 1.510(3)
C1 H1A 0.9900
C1 H1B 0.9900
O2 C3 1.422(3)
C3 C4 1.519(3)
C3 H3A 0.9900
C3 H3B 0.9900
C4 N5 1.335(3)
C4 C9 1.400(3)
N5 C6 1.357(3)
C6 C7 1.394(3)
C6 C11 1.488(3)
C7 C8 1.390(4)
C7 H7A 0.9500
C8 C9 1.394(3)
C8 H8A 0.9500
C9 H9A 0.9500
N10 C15 1.334(3)
N10 C11 1.353(3)
C11 C12 1.399(3)
C12 C13 1.386(3)
C12 H12A 0.9500
C13 C14 1.393(3)
C13 H13A 0.9500
C14 C15 1.400(3)
C14 H14A 0.9500
C15 C16 1.503(3)
C16 O17 1.428(3)
C16 H16A 0.9900
C16 H16B 0.9900
O17 C18 1.445(3)
C18 C19 1.499(3)
C18 H18A 0.9900
C18 H18B 0.9900
C19 C20 1.394(3)
C19 C24 1.399(3)
C20 C21 1.399(3)
C20 H20A 0.9500
C21 C22 1.395(3)
C21 H21A 0.9500
C22 O25 1.372(3)
C22 C23 1.396(3)
C23 C24 1.386(3)
C23 H23A 0.9500
C24 H24A 0.9500
O25 C26 1.440(3)
C26 C27 1.515(3)
C26 H26A 0.9900
C26 H26B 0.9900
C27 C28 1.521(3)
C27 H27A 0.9900
C27 H27B 0.9900
C28 C29 1.536(3)
C28 H28A 0.9900
C28 H28B 0.9900
C29 C30 1.534(3)
C29 H29A 0.9900
C29 H29B 0.9900
C30 C31 1.546(3)
C30 H30A 0.9900
C30 H30B 0.9900
C31 C32 1.523(3)
C31 H31A 0.9900
C31 H31B 0.9900
C32 C33 1.530(3)
C32 H32A 0.9900
C32 H32B 0.9900
C33 C34 1.540(3)
C33 H33A 0.9900
C33 H33B 0.9900
C34 C35 1.522(3)
C34 H34A 0.9900
C34 H34B 0.9900
C35 O36 1.441(3)
C35 H35A 0.9900
C35 H35B 0.9900
O36 C37 1.376(3)
C37 C42 1.395(3)
C37 C38 1.401(3)
C38 C39 1.384(3)
C38 H38A 0.9500
C39 C40 1.402(3)
C39 H39A 0.9500
C40 C41 1.394(3)
C41 C42 1.399(3)
C41 H41A 0.9500
C42 H42A 0.9500

loop_
_geom_torsion_atom_site_label_1
_geom_torsion_atom_site_label_2
_geom_torsion_atom_site_label_3
_geom_torsion_atom_site_label_4
_geom_torsion
C40 C1 O2 C3 -75.6(2)
C40 C1 O2 Ni1 145.04(15)
N5 Ni1 O2 C3 16.41(14)
N10 Ni1 O2 C3 21.0(2)
Cl2 Ni1 O2 C3 -82.16(14)
Cl1 Ni1 O2 C3 114.51(14)
O17 Ni1 O2 C3 -163.37(13)
N5 Ni1 O2 C1 156.31(16)
N10 Ni1 O2 C1 160.93(17)
Cl2 Ni1 O2 C1 57.74(15)
Cl1 Ni1 O2 C1 -105.59(15)
O17 Ni1 O2 C1 -23.47(18)
C1 O2 C3 C4 -162.71(18)
Ni1 O2 C3 C4 -20.7(2)
O2 C3 C4 N5 14.9(3)
O2 C3 C4 C9 -168.0(2)
C9 C4 N5 C6 0.4(3)
C3 C4 N5 C6 177.54(19)
C9 C4 N5 Ni1 -177.78(16)
C3 C4 N5 Ni1 -0.7(3)
N10 Ni1 N5 C4 173.61(18)
O2 Ni1 N5 C4 -8.39(17)
Cl2 Ni1 N5 C4 75.26(17)
Cl1 Ni1 N5 C4 -92.34(17)
O17 Ni1 N5 C4 171.24(14)
N10 Ni1 N5 C6 -4.69(15)
O2 Ni1 N5 C6 173.31(16)
Cl2 Ni1 N5 C6 -103.04(15)
Cl1 Ni1 N5 C6 89.36(15)
O17 Ni1 N5 C6 -7.1(2)
C4 N5 C6 C7 -0.1(3)
Ni1 N5 C6 C7 178.25(16)
C4 N5 C6 C11 -177.70(19)
Ni1 N5 C6 C11 0.6(2)
N5 C6 C7 C8 -0.4(3)
C11 C6 C7 C8 176.9(2)
C6 C7 C8 C9 0.5(3)
C7 C8 C9 C4 -0.2(3)
N5 C4 C9 C8 -0.3(3)
C3 C4 C9 C8 -177.2(2)
N5 Ni1 N10 C15 -178.79(18)
O2 Ni1 N10 C15 176.68(15)
Cl2 Ni1 N10 C15 -83.15(17)
Cl1 Ni1 N10 C15 85.27(17)
O17 Ni1 N10 C15 0.10(16)
N5 Ni1 N10 C11 8.36(15)
O2 Ni1 N10 C11 3.8(3)
Cl2 Ni1 N10 C11 104.00(15)
Cl1 Ni1 N10 C11 -87.58(15)
O17 Ni1 N10 C11 -172.74(16)
C15 N10 C11 C12 -1.6(3)
Ni1 N10 C11 C12 171.55(16)
C15 N10 C11 C6 176.60(18)
Ni1 N10 C11 C6 -10.3(2)
N5 C6 C11 N10 6.3(3)
C7 C6 C11 N10 -171.2(2)
N5 C6 C11 C12 -175.6(2)
C7 C6 C11 C12 6.9(3)
N10 C11 C12 C13 -1.3(3)
C6 C11 C12 C13 -179.3(2)
C11 C12 C13 C14 1.9(3)
C12 C13 C14 C15 0.4(3)
C11 N10 C15 C14 3.9(3)
Ni1 N10 C15 C14 -168.59(16)
C11 N10 C15 C16 -170.59(19)
Ni1 N10 C15 C16 16.9(3)
C13 C14 C15 N10 -3.3(3)
C13 C14 C15 C16 170.8(2)
N10 C15 C16 O17 -31.5(3)
C14 C15 C16 O17 154.0(2)
C15 C16 O17 C18 167.34(19)
C15 C16 O17 Ni1 29.0(2)
N5 Ni1 O17 C16 -14.6(2)
N10 Ni1 O17 C16 -17.06(13)
O2 Ni1 O17 C16 164.90(12)
Cl2 Ni1 O17 C16 83.91(13)
Cl1 Ni1 O17 C16 -113.37(13)
N5 Ni1 O17 C18 -145.29(18)
N10 Ni1 O17 C18 -147.72(17)
O2 Ni1 O17 C18 34.24(19)
Cl2 Ni1 O17 C18 -46.75(16)
Cl1 Ni1 O17 C18 115.97(16)
C16 O17 C18 C19 -178.88(19)
Ni1 O17 C18 C19 -48.7(2)
O17 C18 C19 C20 -41.8(3)
O17 C18 C19 C24 140.2(2)
C24 C19 C20 C21 1.3(4)
C18 C19 C20 C21 -176.7(2)
C19 C20 C21 C22 0.2(4)
C20 C21 C22 O25 178.6(2)
C20 C21 C22 C23 -2.1(4)
O25 C22 C23 C24 -178.3(2)
C21 C22 C23 C24 2.4(4)
C22 C23 C24 C19 -0.8(4)
C20 C19 C24 C23 -1.1(4)
C18 C19 C24 C23 177.1(2)
C21 C22 O25 C26 1.9(4)
C23 C22 O25 C26 -177.4(2)
C22 O25 C26 C27 -177.9(2)
O25 C26 C27 C28 179.9(2)
C26 C27 C28 C29 -178.9(2)
C27 C28 C29 C30 -176.4(2)
C28 C29 C30 C31 53.8(3)
C29 C30 C31 C32 50.4(3)
C30 C31 C32 C33 -172.3(2)
C31 C32 C33 C34 169.7(2)
C32 C33 C34 C35 -58.6(3)
C33 C34 C35 O36 -59.2(3)
C34 C35 O36 C37 178.48(19)
C35 O36 C37 C42 -19.5(3)
C35 O36 C37 C38 161.2(2)
O36 C37 C38 C39 -179.1(2)
C42 C37 C38 C39 1.5(4)
C37 C38 C39 C40 1.5(4)
C38 C39 C40 C41 -3.3(3)
C38 C39 C40 C1 179.4(2)
O2 C1 C40 C41 162.5(2)
O2 C1 C40 C39 -20.3(3)
C39 C40 C41 C42 2.2(3)
C1 C40 C41 C42 179.4(2)
O36 C37 C42 C41 178.0(2)
C38 C37 C42 C41 -2.7(4)
C40 C41 C42 C37 0.9(4)
